data_2103297
loop_
_publ_author_name
'Jones, G. O.'
'Thomas, P. A.'

_publ_section_title
;
 Investigation of the structure and phase transitions in the novel
 A-site substituted distorted perovskite compound Na~0.5~Bi~0.5~TiO~3~
;
_journal_issue 2
_journal_name_full 'Acta Crystallographica Section B'
_journal_page_first 168
_journal_page_last 178
_journal_paper_doi 10.1107/S0108768101020845
_journal_volume 58
_journal_year 2002
_chemical_formula_sum 'Bi0.5 Na0.5 O3 Ti'
_chemical_formula_weight 211.88
_chemical_name_systematic 'sodium bismuth titanate'
_space_group_IT_number 221
_symmetry_cell_setting cubic
_symmetry_space_group_name_Hall '-P 4 2 3'
_symmetry_space_group_name_H-M 'P m -3 m'
_cell_angle_alpha 90.0
_cell_angle_beta 90.0
_cell_angle_gamma 90.0
_cell_formula_units_Z 1
_cell_length_a 3.91368(3)
_cell_length_b 3.91368(3)
_cell_length_c 3.91368(3)
_cell_volume 59.9454(8)
_computing_structure_refinement GSAS
_diffrn_ambient_temperature 873
_diffrn_measurement_method step
_diffrn_radiation_probe neutron
_diffrn_radiation_type neutron
_diffrn_radiation_wavelength 1.594
_exptl_crystal_colour yellow
_exptl_crystal_description powder
_refine_ls_goodness_of_fit_all 0.710
_refine_ls_number_parameters 39
_cod_data_source_file os0082.cif
_cod_data_source_block 873K
_cod_original_cell_volume 59.945(5)
_cod_original_formula_sum 'Na0.5 Bi0.5 Ti O3'
_cod_database_code 2103297

loop_
_symmetry_equiv_pos_as_xyz
+x,+y,+z
+z,+x,+y
+y,+z,+x
+x,+y,-z
-z,+x,+y
+y,-z,+x
-z,+x,-y
-y,-z,+x
+y,-z,-x
-x,+y,-z
-z,-x,+y
+x,-y,-z
+y,+x,+z
+z,+y,+x
+x,+z,+y
+y,+x,-z
-z,+y,+x
+x,-z,+y
-z,+y,-x
-x,-z,+y
+x,-z,-y
-y,+x,-z
-z,-y,+x
+y,-x,-z
-x,-y,-z
-z,-x,-y
-y,-z,-x
-x,-y,+z
+z,-x,-y
-y,+z,-x
+z,-x,+y
+y,+z,-x
-y,+z,+x
+x,-y,+z
+z,+x,-y
-x,+y,+z
-y,-x,-z
-z,-y,-x
-x,-z,-y
-y,-x,+z
+z,-y,-x
-x,+z,-y
+z,-y,+x
+x,+z,-y
-x,+z,+y
+y,-x,+z
+z,+y,-x
-y,+x,+z

loop_
_atom_site_aniso_label
_atom_site_aniso_U_11
_atom_site_aniso_U_22
_atom_site_aniso_U_33
_atom_site_aniso_U_12
_atom_site_aniso_U_13
_atom_site_aniso_U_23
Na1 .077(4) .0 .0 .077(4) .077(4) .0
Bi2 .077(2) .0 .0 .077(2) .077(2) .0
Ti3 .0220(10) .0 .0 .0220(10) .0220(10) .0
O4 .0620(10) .0 .0 .0620(10) .0120(10) .0

loop_
_atom_site_label
_atom_site_fract_x
_atom_site_fract_y
_atom_site_fract_z
_atom_site_U_iso_or_equiv
_atom_site_thermal_displace_type
_atom_site_occupancy
Na1 .0 .0 .0 .07687 Uani .5
Bi2 .0 .0 .0 .07676 Uani .5
Ti3 .5 .5 .5 .02185 Uani 1.0
O4 .5 .5 .0 .04542 Uani 1.0

loop_
_atom_type_symbol
Na
Bi
Ti
O

loop_
_geom_angle_atom_site_label_1
_geom_angle_atom_site_label_2
_geom_angle_atom_site_label_3
_geom_angle
O Na1 O 90.000000
O Na1 O 180.000000
O Na1 O 120.000000
O Na1 O 60.000000
O Ti O 179.980000
O Ti O 90.000000

loop_
_geom_bond_atom_site_label_1
_geom_bond_atom_site_label_2
_geom_bond_distance
Na1 O 2.76739
Na1 Ti 3.38935(2)
